data_7015436
loop_
_publ_author_name
'Peng, Xiaohong'
'Tang, Xiaoliang'
'Qin, Wenwu'
'Dou, Wei'
'Guo, Yanling'
'Zheng, Jiangrong'
'Liu, Weisheng'
'Wang, Daqi'

_publ_section_title
;
 Aroylhydrazone derivative as fluorescent sensor for highly selective
 recognition of Zn(2+) ions: syntheses, characterization, crystal
 structures and spectroscopic properties.
;
_journal_issue 19
_journal_name_full 'Dalton transactions (Cambridge, England : 2003)'
_journal_page_first 5271
_journal_page_last 5277
_journal_paper_doi 10.1039/c0dt01590c
_journal_volume 40
_journal_year 2011
_chemical_formula_sum 'C102 H140 Co3 N12 O14'
_chemical_formula_weight 1935.05
_chemical_name_systematic
;
?
;
_space_group_IT_number 96
_symmetry_cell_setting tetragonal
_symmetry_space_group_name_Hall 'P 4nw 2abw'
_symmetry_space_group_name_H-M 'P 43 21 2'
_atom_sites_solution_hydrogens geom
_atom_sites_solution_primary direct
_atom_sites_solution_secondary difmap
_audit_creation_method SHELXL-97
_cell_angle_alpha 90.00
_cell_angle_beta 90.00
_cell_angle_gamma 90.00
_cell_formula_units_Z 4
_cell_length_a 16.175(2)
_cell_length_b 16.175(2)
_cell_length_c 41.560(3)
_cell_measurement_temperature 298(2)
_cell_volume 10873(2)
_computing_cell_refinement 'Bruker SMART'
_computing_data_collection 'Bruker SMART'
_computing_data_reduction 'Bruker SAINT'
_computing_molecular_graphics 'Bruker SHELXTL'
_computing_publication_material 'Bruker SHELXTL'
_computing_structure_refinement 'SHELXL-97 (Sheldrick, 1997)'
_computing_structure_solution 'SHELXS-97 (Sheldrick, 1990)'
_diffrn_ambient_temperature 298(2)
_diffrn_measured_fraction_theta_full 1.000
_diffrn_measured_fraction_theta_max 1.000
_diffrn_measurement_device_type 'CCD area detector'
_diffrn_measurement_method 'phi and omega scans'
_diffrn_radiation_monochromator graphite
_diffrn_radiation_source 'fine-focus sealed tube'
_diffrn_radiation_type MoK\a
_diffrn_radiation_wavelength 0.71073
_diffrn_reflns_av_R_equivalents 0.1518
_diffrn_reflns_av_sigmaI/netI 0.1108
_diffrn_reflns_limit_h_max 16
_diffrn_reflns_limit_h_min -19
_diffrn_reflns_limit_k_max 13
_diffrn_reflns_limit_k_min -19
_diffrn_reflns_limit_l_max 49
_diffrn_reflns_limit_l_min -44
_diffrn_reflns_number 54507
_diffrn_reflns_theta_full 25.00
_diffrn_reflns_theta_max 25.00
_diffrn_reflns_theta_min 1.35
_exptl_absorpt_coefficient_mu 0.514
_exptl_absorpt_correction_T_max 0.8246
_exptl_absorpt_correction_T_min 0.7904
_exptl_absorpt_correction_type multi-scan
_exptl_absorpt_process_details sadabs
_exptl_crystal_colour dark-brown
_exptl_crystal_density_diffrn 1.182
_exptl_crystal_density_method 'not measured'
_exptl_crystal_description block
_exptl_crystal_F_000 4116
_exptl_crystal_size_max 0.48
_exptl_crystal_size_mid 0.45
_exptl_crystal_size_min 0.39
_refine_diff_density_max 0.822
_refine_diff_density_min -0.448
_refine_diff_density_rms 0.088
_refine_ls_abs_structure_details 'Flack H D (1983), Acta Cryst. A39, 876-881'
_refine_ls_abs_structure_Flack 0.02(3)
_refine_ls_extinction_method none
_refine_ls_goodness_of_fit_ref 0.979
_refine_ls_hydrogen_treatment constr
_refine_ls_matrix_type full
_refine_ls_number_parameters 601
_refine_ls_number_reflns 9576
_refine_ls_number_restraints 1
_refine_ls_restrained_S_all 0.979
_refine_ls_R_factor_all 0.1197
_refine_ls_R_factor_gt 0.0785
_refine_ls_shift/su_max 0.001
_refine_ls_shift/su_mean 0.000
_refine_ls_structure_factor_coef Fsqd
_refine_ls_weighting_details 'calc w=1/[\s^2^(Fo^2^)+(0.1164P)^2^+0.8801P] where P=(Fo^2^+2Fc^2^)/3'
_refine_ls_weighting_scheme calc
_refine_ls_wR_factor_gt 0.1913
_refine_ls_wR_factor_ref 0.2132
_reflns_number_gt 5617
_reflns_number_total 9576
_reflns_threshold_expression >2sigma(I)
_cod_data_source_file c0dt01590c.txt
_cod_data_source_block 4
_cod_depositor_comments
;
The following automatic conversions were performed:
'_symmetry_cell_setting' value 'Tetragonal' changed to 'tetragonal'
according to '/home/saulius/struct/CIF-dictionaries/cif_core.dic'
dictionary named 'cif_core.dic' version 2.4.1 from 2010-06-29.

Automatic conversion script
Id: cif_fix_enum 1555 2011-01-17 13:19:09Z saulius 
;
_cod_original_sg_symbol_H-M p43212
_cod_database_code 7015436

loop_
_symmetry_equiv_pos_as_xyz
'x, y, z'
'-y+1/2, x+1/2, z+3/4'
'-x, -y, z+1/2'
'y+1/2, -x+1/2, z+1/4'
'x+1/2, -y+1/2, -z+1/4'
'y, x, -z'
'-x+1/2, y+1/2, -z+3/4'
'-y, -x, -z+1/2'

loop_
_atom_site_label
_atom_site_type_symbol
_atom_site_fract_x
_atom_site_fract_y
_atom_site_fract_z
_atom_site_U_iso_or_equiv
_atom_site_adp_type
_atom_site_occupancy
_atom_site_symmetry_multiplicity
_atom_site_calc_flag
_atom_site_refinement_flags
_atom_site_disorder_assembly
_atom_site_disorder_group
Co1 Co 0.88929(5) 0.12284(6) 0.13182(2) 0.0409(2) Uani 1 1 d . . .
Co2 Co 0.19947(6) 0.19947(6) 0.0000 0.0522(4) Uani 1 2 d S . .
N1 N 0.8801(3) 0.1638(3) 0.19620(12) 0.0417(13) Uani 1 1 d . . .
N2 N 0.8356(3) 0.1259(3) 0.17187(12) 0.0399(13) Uani 1 1 d . . .
N3 N 0.9207(4) 0.1911(4) 0.07221(13) 0.0477(15) Uani 1 1 d . . .
N4 N 0.9460(4) 0.1294(4) 0.09296(12) 0.0432(14) Uani 1 1 d . . .
N5 N 0.1066(4) 0.2774(4) 0.08907(14) 0.0610(18) Uani 1 1 d . . .
N6 N 0.3985(5) 0.0865(5) 0.04768(17) 0.072(2) Uani 1 1 d . . .
O1 O 0.9738(3) 0.1794(3) 0.15494(10) 0.0408(11) Uani 1 1 d . . .
O2 O 0.8042(3) 0.0668(3) 0.11146(10) 0.0477(12) Uani 1 1 d . . .
O3 O 0.8444(3) 0.2259(3) 0.11658(11) 0.0478(11) Uani 1 1 d . . .
O4 O 0.9365(3) 0.0227(3) 0.14446(9) 0.0413(11) Uani 1 1 d . . .
O5 O 0.1721(4) 0.2241(4) 0.04680(12) 0.0669(16) Uani 1 1 d . . .
O6 O 0.2904(4) 0.1143(4) 0.01565(13) 0.0798(17) Uani 1 1 d . . .
O7 O 0.1079(6) 0.1079(6) 0.0000 0.118(4) Uani 1 2 d SD . .
H7 H 0.0624 0.1266 -0.0048 0.177 Uiso 0.50 1 d PRD . .
O8 O 0.2888(3) 0.2888(3) 0.0000 0.0555(18) Uani 1 2 d S . .
H8A H 0.3115 0.2964 -0.0182 0.067 Uiso 0.50 1 d PR . .
H8B H 0.3249 0.2829 0.0146 0.067 Uiso 0.50 1 d PR . .
C1 C 0.9524(4) 0.1844(4) 0.18526(14) 0.0373(15) Uani 1 1 d . . .
C2 C 1.0166(4) 0.2127(4) 0.20782(14) 0.0397(16) Uani 1 1 d . . .
C3 C 1.0060(5) 0.1967(6) 0.24084(17) 0.064(2) Uani 1 1 d . . .
H3 H 0.9587 0.1708 0.2486 0.077 Uiso 1 1 calc R . .
C4 C 1.0703(6) 0.2218(6) 0.26163(19) 0.074(3) Uani 1 1 d . . .
H4 H 1.0652 0.2132 0.2837 0.089 Uiso 1 1 calc R . .
C5 C 1.1417(5) 0.2595(5) 0.2495(2) 0.072(2) Uani 1 1 d . . .
H5 H 1.1826 0.2768 0.2638 0.087 Uiso 1 1 calc R . .
C6 C 1.1526(5) 0.2714(6) 0.2174(2) 0.072(3) Uani 1 1 d . . .
H6 H 1.2018 0.2928 0.2094 0.087 Uiso 1 1 calc R . .
C7 C 1.0892(4) 0.2509(5) 0.19713(17) 0.056(2) Uani 1 1 d . . .
H7A H 1.0945 0.2628 0.1753 0.067 Uiso 1 1 calc R . .
C8 C 0.7677(4) 0.0909(4) 0.17894(16) 0.0450(17) Uani 1 1 d . . .
H8 H 0.7469 0.0997 0.1995 0.054 Uiso 1 1 calc R . .
C9 C 0.7197(4) 0.0385(5) 0.15758(16) 0.0454(17) Uani 1 1 d . . .
C10 C 0.7436(4) 0.0262(4) 0.12525(15) 0.0416(16) Uani 1 1 d . . .
C11 C 0.6972(5) -0.0315(5) 0.1073(2) 0.059(2) Uani 1 1 d . . .
C12 C 0.6312(5) -0.0704(5) 0.12273(19) 0.064(2) Uani 1 1 d . . .
H12 H 0.6017 -0.1093 0.1109 0.076 Uiso 1 1 calc R . .
C13 C 0.6053(5) -0.0564(5) 0.15405(19) 0.056(2) Uani 1 1 d . . .
C14 C 0.6508(4) -0.0026(5) 0.17072(19) 0.0534(19) Uani 1 1 d . . .
H14 H 0.6365 0.0082 0.1920 0.064 Uiso 1 1 calc R . .
C15 C 0.7246(6) -0.0554(6) 0.07353(19) 0.072(3) Uani 1 1 d . . .
C16 C 0.8110(7) -0.0893(7) 0.0739(2) 0.090(3) Uani 1 1 d . . .
H16A H 0.8485 -0.0474 0.0812 0.135 Uiso 1 1 calc R . .
H16B H 0.8261 -0.1064 0.0526 0.135 Uiso 1 1 calc R . .
H16C H 0.8135 -0.1360 0.0882 0.135 Uiso 1 1 calc R . .
C17 C 0.7188(8) 0.0234(8) 0.0517(2) 0.114(4) Uani 1 1 d . . .
H17A H 0.7654 0.0586 0.0557 0.171 Uiso 1 1 calc R . .
H17B H 0.6687 0.0528 0.0565 0.171 Uiso 1 1 calc R . .
H17C H 0.7186 0.0070 0.0295 0.171 Uiso 1 1 calc R . .
C18 C 0.6651(8) -0.1218(8) 0.0584(2) 0.116(5) Uani 1 1 d . . .
H18A H 0.6719 -0.1224 0.0354 0.174 Uiso 1 1 calc R . .
H18B H 0.6088 -0.1082 0.0636 0.174 Uiso 1 1 calc R . .
H18C H 0.6782 -0.1754 0.0669 0.174 Uiso 1 1 calc R . .
C19 C 0.5295(5) -0.0969(6) 0.1687(2) 0.068(2) Uani 1 1 d . . .
C20 C 0.5502(9) -0.1303(12) 0.2004(4) 0.194(9) Uani 1 1 d . . .
H20A H 0.5438 -0.0879 0.2163 0.291 Uiso 1 1 calc R . .
H20B H 0.6064 -0.1494 0.2003 0.291 Uiso 1 1 calc R . .
H20C H 0.5139 -0.1756 0.2053 0.291 Uiso 1 1 calc R . .
C21 C 0.4979(9) -0.1671(10) 0.1487(3) 0.166(7) Uani 1 1 d . . .
H21A H 0.4434 -0.1820 0.1558 0.249 Uiso 1 1 calc R . .
H21B H 0.5342 -0.2137 0.1509 0.249 Uiso 1 1 calc R . .
H21C H 0.4959 -0.1505 0.1265 0.249 Uiso 1 1 calc R . .
C22 C 0.4581(8) -0.0404(10) 0.1698(4) 0.163(7) Uani 1 1 d . . .
H22A H 0.4690 0.0035 0.1847 0.244 Uiso 1 1 calc R . .
H22B H 0.4098 -0.0703 0.1765 0.244 Uiso 1 1 calc R . .
H22C H 0.4488 -0.0176 0.1487 0.244 Uiso 1 1 calc R . .
C23 C 0.8673(5) 0.2380(5) 0.08752(17) 0.0488(18) Uani 1 1 d . . .
C24 C 0.8347(5) 0.3103(5) 0.06963(17) 0.0518(19) Uani 1 1 d . . .
C25 C 0.8494(6) 0.3221(6) 0.0377(2) 0.077(3) Uani 1 1 d . . .
H25 H 0.8828 0.2857 0.0263 0.093 Uiso 1 1 calc R . .
C26 C 0.8140(7) 0.3887(8) 0.0230(2) 0.099(4) Uani 1 1 d . . .
H26 H 0.8253 0.3982 0.0013 0.118 Uiso 1 1 calc R . .
C27 C 0.7620(7) 0.4424(7) 0.0390(3) 0.097(3) Uani 1 1 d . . .
H27 H 0.7367 0.4859 0.0282 0.116 Uiso 1 1 calc R . .
C28 C 0.7489(6) 0.4312(6) 0.0696(2) 0.082(3) Uani 1 1 d . . .
H28 H 0.7152 0.4676 0.0809 0.099 Uiso 1 1 calc R . .
C29 C 0.7841(6) 0.3671(5) 0.0849(2) 0.074(2) Uani 1 1 d . . .
H29 H 0.7740 0.3606 0.1068 0.088 Uiso 1 1 calc R . .
C30 C 1.0078(5) 0.0830(4) 0.08434(17) 0.0507(19) Uani 1 1 d . . .
H30 H 1.0324 0.0941 0.0646 0.061 Uiso 1 1 calc R . .
C31 C 1.0407(4) 0.0168(4) 0.10268(15) 0.0411(16) Uani 1 1 d . . .
C32 C 1.0020(4) -0.0099(4) 0.13244(14) 0.0447(15) Uani 1 1 d . . .
C33 C 1.0399(4) -0.0778(4) 0.14853(16) 0.0457(18) Uani 1 1 d . . .
C34 C 1.1101(5) -0.1135(5) 0.1352(2) 0.067(2) Uani 1 1 d . . .
H34 H 1.1338 -0.1577 0.1461 0.081 Uiso 1 1 calc R . .
C35 C 1.1476(5) -0.0879(5) 0.10663(18) 0.055(2) Uani 1 1 d . . .
C36 C 1.1093(5) -0.0221(5) 0.09134(19) 0.058(2) Uani 1 1 d . . .
H36 H 1.1320 -0.0034 0.0721 0.069 Uiso 1 1 calc R . .
C37 C 1.0009(6) -0.1098(5) 0.17917(19) 0.069(2) Uani 1 1 d . . .
C38 C 0.9121(6) -0.1428(6) 0.1716(2) 0.085(3) Uani 1 1 d . . .
H38A H 0.8780 -0.0980 0.1644 0.127 Uiso 1 1 calc R . .
H38B H 0.8887 -0.1664 0.1908 0.127 Uiso 1 1 calc R . .
H38C H 0.9152 -0.1843 0.1552 0.127 Uiso 1 1 calc R . .
C39 C 0.9974(6) -0.0430(6) 0.20496(19) 0.076(3) Uani 1 1 d . . .
H39A H 1.0525 -0.0290 0.2116 0.115 Uiso 1 1 calc R . .
H39B H 0.9667 -0.0630 0.2231 0.115 Uiso 1 1 calc R . .
H39C H 0.9706 0.0053 0.1964 0.115 Uiso 1 1 calc R . .
C40 C 1.0508(7) -0.1834(7) 0.1931(2) 0.106(4) Uani 1 1 d . . .
H40A H 1.0544 -0.2264 0.1772 0.158 Uiso 1 1 calc R . .
H40B H 1.0235 -0.2041 0.2119 0.158 Uiso 1 1 calc R . .
H40C H 1.1054 -0.1651 0.1987 0.158 Uiso 1 1 calc R . .
C41 C 1.2262(5) -0.1284(6) 0.0936(2) 0.073(3) Uani 1 1 d . . .
C42 C 1.2958(7) -0.0667(9) 0.0948(4) 0.153(6) Uani 1 1 d . . .
H42A H 1.3393 -0.0843 0.0807 0.229 Uiso 1 1 calc R . .
H42B H 1.3165 -0.0630 0.1164 0.229 Uiso 1 1 calc R . .
H42C H 1.2759 -0.0135 0.0881 0.229 Uiso 1 1 calc R . .
C43 C 1.2472(9) -0.2058(9) 0.1091(4) 0.192(9) Uani 1 1 d . . .
H43A H 1.2060 -0.2466 0.1041 0.289 Uiso 1 1 calc R . .
H43B H 1.2494 -0.1979 0.1320 0.289 Uiso 1 1 calc R . .
H43C H 1.3001 -0.2243 0.1016 0.289 Uiso 1 1 calc R . .
C44 C 1.2221(9) -0.1475(11) 0.0589(3) 0.170(7) Uani 1 1 d . . .
H44A H 1.2612 -0.1903 0.0539 0.256 Uiso 1 1 calc R . .
H44B H 1.2351 -0.0988 0.0467 0.256 Uiso 1 1 calc R . .
H44C H 1.1674 -0.1659 0.0535 0.256 Uiso 1 1 calc R . .
C45 C 0.1202(6) 0.2659(5) 0.05825(17) 0.058(2) Uani 1 1 d . . .
H45 H 0.0854 0.2935 0.0440 0.069 Uiso 1 1 calc R . .
C46 C 0.1609(6) 0.2343(7) 0.11110(19) 0.086(3) Uani 1 1 d . . .
H46A H 0.2083 0.2141 0.0996 0.128 Uiso 1 1 calc R . .
H46B H 0.1319 0.1886 0.1206 0.128 Uiso 1 1 calc R . .
H46C H 0.1786 0.2715 0.1277 0.128 Uiso 1 1 calc R . .
C47 C 0.0445(5) 0.3321(5) 0.10292(18) 0.058(2) Uani 1 1 d . . .
H47A H 0.0131 0.3575 0.0860 0.087 Uiso 1 1 calc R . .
H47B H 0.0713 0.3742 0.1154 0.087 Uiso 1 1 calc R . .
H47C H 0.0081 0.3007 0.1165 0.087 Uiso 1 1 calc R . .
C48 C 0.3261(6) 0.1236(5) 0.04130(19) 0.067(2) Uani 1 1 d . . .
H48 H 0.3024 0.1575 0.0569 0.081 Uiso 1 1 calc R . .
C49 C 0.4383(9) 0.0358(11) 0.0227(3) 0.161(7) Uani 1 1 d . . .
H49A H 0.4432 -0.0201 0.0302 0.241 Uiso 1 1 calc R . .
H49B H 0.4923 0.0575 0.0182 0.241 Uiso 1 1 calc R . .
H49C H 0.4054 0.0370 0.0035 0.241 Uiso 1 1 calc R . .
C50 C 0.4361(7) 0.1002(7) 0.0784(2) 0.097(4) Uani 1 1 d . . .
H50A H 0.4921 0.1184 0.0754 0.145 Uiso 1 1 calc R . .
H50B H 0.4358 0.0497 0.0905 0.145 Uiso 1 1 calc R . .
H50C H 0.4057 0.1418 0.0898 0.145 Uiso 1 1 calc R . .
C51 C 0.1083(16) 0.0229(17) 0.0029(5) 0.117(9) Uani 0.50 1 d P . .
H51A H 0.1319 0.0098 0.0237 0.141 Uiso 0.50 1 d PR . .
H51B H 0.1457 0.0010 -0.0133 0.141 Uiso 0.50 1 d PR . .
C52 C 0.0280(13) -0.0228(15) 0.0006(6) 0.108(10) Uani 0.50 1 d P . .
H52A H 0.0093 -0.0390 0.0216 0.162 Uiso 0.50 1 d PR . .
H52B H 0.0356 -0.0711 -0.0125 0.162 Uiso 0.50 1 d PR . .
H52C H -0.0124 0.0126 -0.0092 0.162 Uiso 0.50 1 d PR . .

loop_
_atom_site_aniso_label
_atom_site_aniso_U_11
_atom_site_aniso_U_22
_atom_site_aniso_U_33
_atom_site_aniso_U_23
_atom_site_aniso_U_13
_atom_site_aniso_U_12
Co1 0.0437(6) 0.0449(6) 0.0342(4) -0.0021(4) 0.0020(4) -0.0001(4)
Co2 0.0607(6) 0.0607(6) 0.0352(7) -0.0009(5) 0.0009(5) -0.0116(7)
N1 0.041(3) 0.053(3) 0.031(3) -0.002(2) 0.001(3) 0.010(3)
N2 0.038(3) 0.046(3) 0.037(3) 0.005(3) -0.002(2) 0.003(3)
N3 0.057(4) 0.049(4) 0.037(3) 0.008(3) -0.006(3) 0.001(3)
N4 0.051(4) 0.045(4) 0.033(3) -0.006(3) -0.012(3) -0.010(3)
N5 0.053(4) 0.092(5) 0.038(4) 0.001(3) 0.001(3) -0.014(4)
N6 0.079(6) 0.071(5) 0.065(5) 0.002(4) -0.003(4) -0.006(4)
O1 0.044(3) 0.047(3) 0.031(2) -0.004(2) -0.001(2) -0.003(2)
O2 0.054(3) 0.046(3) 0.043(3) -0.001(2) 0.004(2) -0.005(2)
O3 0.052(3) 0.054(3) 0.038(3) 0.005(2) -0.003(2) -0.002(2)
O4 0.041(3) 0.055(3) 0.028(2) -0.003(2) 0.005(2) 0.003(2)
O5 0.068(4) 0.099(4) 0.034(3) -0.002(3) 0.005(3) 0.028(3)
O6 0.104(5) 0.082(4) 0.053(3) 0.001(3) -0.011(3) 0.011(4)
O7 0.151(6) 0.151(6) 0.052(6) 0.009(5) -0.009(5) -0.035(9)
O8 0.065(3) 0.065(3) 0.035(3) -0.005(3) 0.005(3) -0.022(4)
C1 0.048(4) 0.041(4) 0.023(3) -0.002(3) -0.002(3) 0.009(3)
C2 0.046(4) 0.039(4) 0.034(4) -0.013(3) -0.006(3) 0.003(3)
C3 0.050(5) 0.107(7) 0.035(4) 0.002(4) 0.007(3) -0.002(4)
C4 0.069(6) 0.112(8) 0.042(5) -0.008(5) -0.009(4) 0.017(5)
C5 0.047(5) 0.090(7) 0.079(6) -0.038(6) -0.006(5) -0.005(4)
C6 0.053(5) 0.096(7) 0.068(6) -0.030(5) -0.009(4) -0.005(5)
C7 0.048(5) 0.088(6) 0.031(4) 0.003(4) 0.009(3) 0.000(4)
C8 0.053(5) 0.046(4) 0.036(4) -0.002(3) 0.006(3) -0.001(3)
C9 0.035(4) 0.058(5) 0.043(4) 0.002(3) -0.005(3) 0.002(3)
C10 0.051(4) 0.036(4) 0.037(4) 0.003(3) -0.007(3) 0.000(3)
C11 0.050(5) 0.053(5) 0.072(5) 0.004(4) -0.011(4) -0.010(4)
C12 0.065(5) 0.064(5) 0.062(5) 0.008(4) -0.015(4) -0.019(4)
C13 0.045(5) 0.062(5) 0.062(5) 0.009(4) -0.004(4) -0.010(4)
C14 0.043(4) 0.068(5) 0.049(4) 0.003(4) 0.012(4) 0.000(4)
C15 0.085(7) 0.083(6) 0.049(5) -0.017(5) 0.004(5) -0.035(5)
C16 0.100(8) 0.097(8) 0.073(6) -0.027(5) 0.010(6) -0.014(6)
C17 0.138(10) 0.137(10) 0.068(7) 0.031(7) -0.034(7) -0.046(8)
C18 0.172(12) 0.125(10) 0.050(5) -0.026(6) 0.012(6) -0.069(9)
C19 0.059(5) 0.090(7) 0.055(5) 0.011(5) 0.007(4) -0.023(5)
C20 0.123(12) 0.30(2) 0.162(14) 0.081(15) 0.010(10) -0.118(14)
C21 0.140(13) 0.199(17) 0.159(13) -0.010(13) 0.052(10) -0.086(12)
C22 0.090(10) 0.143(13) 0.255(19) 0.042(13) 0.045(11) 0.009(9)
C23 0.052(5) 0.056(5) 0.038(4) 0.004(4) -0.017(4) -0.010(4)
C24 0.055(5) 0.054(5) 0.046(4) 0.016(4) -0.011(4) -0.006(4)
C25 0.098(7) 0.081(6) 0.053(5) 0.020(5) -0.013(5) 0.015(5)
C26 0.119(9) 0.117(9) 0.060(6) 0.042(6) -0.017(6) 0.016(8)
C27 0.107(9) 0.085(8) 0.098(8) 0.012(7) -0.026(7) 0.031(7)
C28 0.099(8) 0.073(6) 0.076(7) 0.012(5) -0.016(6) 0.028(5)
C29 0.076(6) 0.062(6) 0.082(6) 0.006(5) 0.000(5) 0.013(5)
C30 0.066(5) 0.049(5) 0.037(4) -0.004(3) 0.003(4) 0.002(4)
C31 0.048(4) 0.041(4) 0.035(4) -0.008(3) -0.001(3) 0.005(3)
C32 0.044(4) 0.061(5) 0.029(3) -0.011(3) -0.005(3) 0.003(3)
C33 0.050(4) 0.042(4) 0.046(4) -0.001(3) 0.003(3) 0.007(3)
C34 0.082(6) 0.050(5) 0.071(5) 0.008(4) -0.001(5) 0.012(4)
C35 0.042(4) 0.068(5) 0.053(5) -0.002(4) 0.006(4) -0.001(4)
C36 0.063(5) 0.060(5) 0.050(5) -0.002(4) 0.020(4) -0.001(4)
C37 0.089(6) 0.061(5) 0.056(5) 0.006(4) 0.023(5) 0.015(5)
C38 0.101(8) 0.067(6) 0.088(7) -0.012(5) 0.015(6) -0.018(5)
C39 0.103(7) 0.083(6) 0.044(5) 0.000(4) 0.009(4) 0.003(5)
C40 0.130(10) 0.118(9) 0.069(6) 0.042(6) 0.047(6) 0.060(8)
C41 0.060(6) 0.071(6) 0.088(7) 0.006(5) 0.004(5) 0.024(5)
C42 0.055(7) 0.145(12) 0.259(19) -0.046(12) 0.027(9) 0.004(7)
C43 0.152(13) 0.119(11) 0.31(2) 0.073(13) 0.144(14) 0.073(11)
C44 0.134(12) 0.26(2) 0.117(10) -0.094(12) 0.011(9) 0.073(12)
C45 0.077(6) 0.065(5) 0.031(4) 0.005(4) -0.009(4) -0.029(5)
C46 0.066(6) 0.151(10) 0.040(5) -0.005(5) -0.004(4) 0.015(6)
C47 0.064(5) 0.060(5) 0.050(5) -0.011(4) 0.012(4) -0.008(4)
C48 0.095(7) 0.066(6) 0.041(5) 0.017(4) 0.002(5) -0.001(5)
C49 0.124(11) 0.212(17) 0.146(12) -0.036(12) -0.027(10) 0.090(12)
C50 0.098(8) 0.099(8) 0.092(7) 0.027(6) -0.044(6) -0.031(6)
C51 0.15(2) 0.16(2) 0.046(11) 0.006(15) -0.015(14) -0.038(19)
C52 0.119(19) 0.17(2) 0.033(7) 0.016(19) -0.014(16) -0.047(17)

loop_
_atom_type_symbol
_atom_type_description
_atom_type_scat_dispersion_real
_atom_type_scat_dispersion_imag
_atom_type_scat_source
C C 0.0033 0.0016 'International Tables Vol C Tables 4.2.6.8 and 6.1.1.4'
H H 0.0000 0.0000 'International Tables Vol C Tables 4.2.6.8 and 6.1.1.4'
N N 0.0061 0.0033 'International Tables Vol C Tables 4.2.6.8 and 6.1.1.4'
O O 0.0106 0.0060 'International Tables Vol C Tables 4.2.6.8 and 6.1.1.4'
Co Co 0.3494 0.9721 'International Tables Vol C Tables 4.2.6.8 and 6.1.1.4'

loop_
_geom_angle_atom_site_label_1
_geom_angle_atom_site_label_2
_geom_angle_atom_site_label_3
_geom_angle
_geom_angle_site_symmetry_1
_geom_angle_site_symmetry_3
_geom_angle_publ_flag
O2 Co1 N4 89.9(2) . . ?
O2 Co1 O4 90.5(2) . . ?
N4 Co1 O4 95.3(2) . . ?
O2 Co1 N2 94.3(2) . . ?
N4 Co1 N2 174.8(2) . . ?
O4 Co1 N2 87.9(2) . . ?
O2 Co1 O1 176.87(19) . . ?
N4 Co1 O1 93.2(2) . . ?
O4 Co1 O1 88.89(19) . . ?
N2 Co1 O1 82.7(2) . . ?
O2 Co1 O3 89.6(2) . . ?
N4 Co1 O3 81.4(2) . . ?
O4 Co1 O3 176.69(19) . . ?
N2 Co1 O3 95.4(2) . . ?
O1 Co1 O3 91.20(19) . . ?
O5 Co2 O5 178.2(4) 6 . ?
O5 Co2 O8 90.91(19) 6 . ?
O5 Co2 O8 90.91(19) . . ?
O5 Co2 O7 89.09(19) 6 . ?
O5 Co2 O7 89.09(19) . . ?
O8 Co2 O7 180.000(1) . . ?
O5 Co2 O6 90.9(2) 6 . ?
O5 Co2 O6 89.1(2) . . ?
O8 Co2 O6 88.22(19) . . ?
O7 Co2 O6 91.78(19) . . ?
O5 Co2 O6 89.1(2) 6 6 ?
O5 Co2 O6 90.9(2) . 6 ?
O8 Co2 O6 88.22(19) . 6 ?
O7 Co2 O6 91.78(19) . 6 ?
O6 Co2 O6 176.4(4) . 6 ?
C1 N1 N2 109.0(5) . . ?
C8 N2 N1 118.6(5) . . ?
C8 N2 Co1 126.4(5) . . ?
N1 N2 Co1 114.7(4) . . ?
C23 N3 N4 108.1(6) . . ?
C30 N4 N3 118.2(6) . . ?
C30 N4 Co1 125.8(5) . . ?
N3 N4 Co1 115.9(5) . . ?
C45 N5 C46 116.5(8) . . ?
C45 N5 C47 126.0(7) . . ?
C46 N5 C47 117.4(6) . . ?
C48 N6 C50 118.5(8) . . ?
C48 N6 C49 119.5(8) . . ?
C50 N6 C49 122.0(9) . . ?
C1 O1 Co1 109.0(4) . . ?
C10 O2 Co1 126.9(4) . . ?
C23 O3 Co1 109.6(5) . . ?
C32 O4 Co1 125.8(4) . . ?
C45 O5 Co2 130.8(5) . . ?
C48 O6 Co2 121.1(6) . . ?
C51 O7 C51 91(2) . 6 ?
C51 O7 Co2 134.5(12) . . ?
C51 O7 Co2 134.5(12) 6 . ?
C51 O7 H7 113.2 . . ?
C51 O7 H7 23.6 6 . ?
Co2 O7 H7 111.9 . . ?
Co2 O8 H8A 114.0 . . ?
Co2 O8 H8B 114.1 . . ?
H8A O8 H8B 110.9 . . ?
N1 C1 O1 124.1(6) . . ?
N1 C1 C2 119.5(6) . . ?
O1 C1 C2 116.4(6) . . ?
C7 C2 C3 119.6(6) . . ?
C7 C2 C1 121.8(6) . . ?
C3 C2 C1 118.5(6) . . ?
C2 C3 C4 117.0(7) . . ?
C2 C3 H3 121.5 . . ?
C4 C3 H3 121.5 . . ?
C5 C4 C3 120.9(8) . . ?
C5 C4 H4 119.5 . . ?
C3 C4 H4 119.5 . . ?
C6 C5 C4 121.4(8) . . ?
C6 C5 H5 119.3 . . ?
C4 C5 H5 119.3 . . ?
C5 C6 C7 118.2(8) . . ?
C5 C6 H6 120.9 . . ?
C7 C6 H6 120.9 . . ?
C6 C7 C2 122.8(7) . . ?
C6 C7 H7A 118.6 . . ?
C2 C7 H7A 118.6 . . ?
N2 C8 C9 125.5(6) . . ?
N2 C8 H8 117.3 . . ?
C9 C8 H8 117.3 . . ?
C14 C9 C10 121.3(7) . . ?
C14 C9 C8 117.5(6) . . ?
C10 C9 C8 121.2(6) . . ?
O2 C10 C9 123.4(6) . . ?
O2 C10 C11 119.8(6) . . ?
C9 C10 C11 116.9(7) . . ?
C12 C11 C10 117.4(7) . . ?
C12 C11 C15 122.3(7) . . ?
C10 C11 C15 120.1(7) . . ?
C13 C12 C11 126.2(7) . . ?
C13 C12 H12 116.9 . . ?
C11 C12 H12 116.9 . . ?
C14 C13 C12 115.3(7) . . ?
C14 C13 C19 121.3(7) . . ?
C12 C13 C19 123.4(7) . . ?
C13 C14 C9 123.0(7) . . ?
C13 C14 H14 118.5 . . ?
C9 C14 H14 118.5 . . ?
C16 C15 C11 110.8(7) . . ?
C16 C15 C17 111.1(9) . . ?
C11 C15 C17 108.1(8) . . ?
C16 C15 C18 108.9(9) . . ?
C11 C15 C18 111.3(7) . . ?
C17 C15 C18 106.6(8) . . ?
C15 C16 H16A 109.5 . . ?
C15 C16 H16B 109.5 . . ?
H16A C16 H16B 109.5 . . ?
C15 C16 H16C 109.5 . . ?
H16A C16 H16C 109.5 . . ?
H16B C16 H16C 109.5 . . ?
C15 C17 H17A 109.5 . . ?
C15 C17 H17B 109.5 . . ?
H17A C17 H17B 109.5 . . ?
C15 C17 H17C 109.5 . . ?
H17A C17 H17C 109.5 . . ?
H17B C17 H17C 109.5 . . ?
C15 C18 H18A 109.5 . . ?
C15 C18 H18B 109.5 . . ?
H18A C18 H18B 109.5 . . ?
C15 C18 H18C 109.5 . . ?
H18A C18 H18C 109.5 . . ?
H18B C18 H18C 109.5 . . ?
C20 C19 C22 112.4(12) . . ?
C20 C19 C21 107.4(11) . . ?
C22 C19 C21 102.7(11) . . ?
C20 C19 C13 109.6(8) . . ?
C22 C19 C13 112.2(9) . . ?
C21 C19 C13 112.3(8) . . ?
C19 C20 H20A 109.5 . . ?
C19 C20 H20B 109.5 . . ?
H20A C20 H20B 109.5 . . ?
C19 C20 H20C 109.5 . . ?
H20A C20 H20C 109.5 . . ?
H20B C20 H20C 109.5 . . ?
C19 C21 H21A 109.5 . . ?
C19 C21 H21B 109.5 . . ?
H21A C21 H21B 109.5 . . ?
C19 C21 H21C 109.5 . . ?
H21A C21 H21C 109.5 . . ?
H21B C21 H21C 109.5 . . ?
C19 C22 H22A 109.5 . . ?
C19 C22 H22B 109.5 . . ?
H22A C22 H22B 109.5 . . ?
C19 C22 H22C 109.5 . . ?
H22A C22 H22C 109.5 . . ?
H22B C22 H22C 109.5 . . ?
O3 C23 N3 124.0(7) . . ?
O3 C23 C24 119.5(7) . . ?
N3 C23 C24 116.5(6) . . ?
C25 C24 C29 117.1(8) . . ?
C25 C24 C23 122.5(8) . . ?
C29 C24 C23 120.2(7) . . ?
C24 C25 C26 118.4(10) . . ?
C24 C25 H25 120.8 . . ?
C26 C25 H25 120.8 . . ?
C25 C26 C27 122.2(9) . . ?
C25 C26 H26 118.9 . . ?
C27 C26 H26 118.9 . . ?
C28 C27 C26 118.9(10) . . ?
C28 C27 H27 120.5 . . ?
C26 C27 H27 120.5 . . ?
C27 C28 C29 120.1(10) . . ?
C27 C28 H28 120.0 . . ?
C29 C28 H28 120.0 . . ?
C28 C29 C24 123.1(9) . . ?
C28 C29 H29 118.4 . . ?
C24 C29 H29 118.4 . . ?
N4 C30 C31 125.2(7) . . ?
N4 C30 H30 117.4 . . ?
C31 C30 H30 117.4 . . ?
C36 C31 C30 118.0(7) . . ?
C36 C31 C32 120.6(7) . . ?
C30 C31 C32 121.3(6) . . ?
O4 C32 C33 119.3(6) . . ?
O4 C32 C31 124.4(6) . . ?
C33 C32 C31 116.3(6) . . ?
C34 C33 C32 119.1(7) . . ?
C34 C33 C37 122.2(7) . . ?
C32 C33 C37 118.7(6) . . ?
C33 C34 C35 124.7(7) . . ?
C33 C34 H34 117.6 . . ?
C35 C34 H34 117.6 . . ?
C36 C35 C34 115.1(7) . . ?
C36 C35 C41 122.5(7) . . ?
C34 C35 C41 122.3(7) . . ?
C31 C36 C35 124.1(7) . . ?
C31 C36 H36 117.9 . . ?
C35 C36 H36 117.9 . . ?
C33 C37 C39 111.4(7) . . ?
C33 C37 C40 111.1(7) . . ?
C39 C37 C40 107.6(7) . . ?
C33 C37 C38 109.4(7) . . ?
C39 C37 C38 110.3(7) . . ?
C40 C37 C38 106.9(8) . . ?
C37 C38 H38A 109.5 . . ?
C37 C38 H38B 109.5 . . ?
H38A C38 H38B 109.5 . . ?
C37 C38 H38C 109.5 . . ?
H38A C38 H38C 109.5 . . ?
H38B C38 H38C 109.5 . . ?
C37 C39 H39A 109.5 . . ?
C37 C39 H39B 109.5 . . ?
H39A C39 H39B 109.5 . . ?
C37 C39 H39C 109.5 . . ?
H39A C39 H39C 109.5 . . ?
H39B C39 H39C 109.5 . . ?
C37 C40 H40A 109.5 . . ?
C37 C40 H40B 109.5 . . ?
H40A C40 H40B 109.5 . . ?
C37 C40 H40C 109.5 . . ?
H40A C40 H40C 109.5 . . ?
H40B C40 H40C 109.5 . . ?
C43 C41 C44 105.3(11) . . ?
C43 C41 C42 112.5(11) . . ?
C44 C41 C42 101.8(11) . . ?
C43 C41 C35 114.1(8) . . ?
C44 C41 C35 113.5(8) . . ?
C42 C41 C35 109.1(8) . . ?
C41 C42 H42A 109.5 . . ?
C41 C42 H42B 109.5 . . ?
H42A C42 H42B 109.5 . . ?
C41 C42 H42C 109.5 . . ?
H42A C42 H42C 109.5 . . ?
H42B C42 H42C 109.5 . . ?
C41 C43 H43A 109.5 . . ?
C41 C43 H43B 109.5 . . ?
H43A C43 H43B 109.5 . . ?
C41 C43 H43C 109.5 . . ?
H43A C43 H43C 109.5 . . ?
H43B C43 H43C 109.5 . . ?
C41 C44 H44A 109.5 . . ?
C41 C44 H44B 109.5 . . ?
H44A C44 H44B 109.5 . . ?
C41 C44 H44C 109.5 . . ?
H44A C44 H44C 109.5 . . ?
H44B C44 H44C 109.5 . . ?
O5 C45 N5 126.5(8) . . ?
O5 C45 H45 116.7 . . ?
N5 C45 H45 116.7 . . ?
N5 C46 H46A 109.5 . . ?
N5 C46 H46B 109.5 . . ?
H46A C46 H46B 109.5 . . ?
N5 C46 H46C 109.5 . . ?
H46A C46 H46C 109.5 . . ?
H46B C46 H46C 109.5 . . ?
N5 C47 H47A 109.5 . . ?
N5 C47 H47B 109.5 . . ?
H47A C47 H47B 109.5 . . ?
N5 C47 H47C 109.5 . . ?
H47A C47 H47C 109.5 . . ?
H47B C47 H47C 109.5 . . ?
O6 C48 N6 122.0(9) . . ?
O6 C48 H48 119.0 . . ?
N6 C48 H48 119.0 . . ?
N6 C49 H49A 109.5 . . ?
N6 C49 H49B 109.5 . . ?
H49A C49 H49B 109.5 . . ?
N6 C49 H49C 109.5 . . ?
H49A C49 H49C 109.5 . . ?
H49B C49 H49C 109.5 . . ?
N6 C50 H50A 109.5 . . ?
N6 C50 H50B 109.5 . . ?
H50A C50 H50B 109.5 . . ?
N6 C50 H50C 109.5 . . ?
H50A C50 H50C 109.5 . . ?
H50B C50 H50C 109.5 . . ?
O7 C51 C52 119(2) . . ?
O7 C51 C51 44.5(12) . 6 ?
C52 C51 C51 74.3(14) . 6 ?
O7 C51 H51A 107.2 . . ?
C52 C51 H51A 106.9 . . ?
C51 C51 H51A 122.4 6 . ?
O7 C51 H51B 107.8 . . ?
C52 C51 H51B 108.5 . . ?
C51 C51 H51B 127.5 6 . ?
H51A C51 H51B 107.2 . . ?
C52 C52 C51 105.5(15) 6 . ?
C52 C52 H52A 90.4 6 . ?
C51 C52 H52A 110.5 . . ?
C52 C52 H52B 130.0 6 . ?
C51 C52 H52B 109.1 . . ?
H52A C52 H52B 109.5 . . ?
C52 C52 H52C 23.0 6 . ?
C51 C52 H52C 108.9 . . ?
H52A C52 H52C 109.5 . . ?
H52B C52 H52C 109.5 . . ?

loop_
_geom_bond_atom_site_label_1
_geom_bond_atom_site_label_2
_geom_bond_distance
_geom_bond_site_symmetry_2
_geom_bond_publ_flag
Co1 O2 1.853(5) . ?
Co1 N4 1.860(6) . ?
Co1 O4 1.866(5) . ?
Co1 N2 1.878(5) . ?
Co1 O1 1.905(4) . ?
Co1 O3 1.925(5) . ?
Co2 O5 2.034(5) 6 ?
Co2 O5 2.034(5) . ?
Co2 O8 2.043(6) . ?
Co2 O7 2.095(13) . ?
Co2 O6 2.118(6) . ?
Co2 O6 2.118(6) 6 ?
N1 C1 1.298(8) . ?
N1 N2 1.384(7) . ?
N2 C8 1.270(8) . ?
N3 C23 1.314(9) . ?
N3 N4 1.381(8) . ?
N4 C30 1.301(9) . ?
N5 C45 1.313(9) . ?
N5 C46 1.448(11) . ?
N5 C47 1.457(10) . ?
N6 C48 1.343(11) . ?
N6 C50 1.431(10) . ?
N6 C49 1.469(14) . ?
O1 C1 1.309(7) . ?
O2 C10 1.312(8) . ?
O3 C23 1.278(8) . ?
O4 C32 1.284(8) . ?
O5 C45 1.178(10) . ?
O6 C48 1.221(9) . ?
O7 C51 1.38(3) . ?
O7 C51 1.38(3) 6 ?
O7 H7 0.8204 . ?
O8 H8A 0.8510 . ?
O8 H8B 0.8489 . ?
C1 C2 1.473(9) . ?
C2 C7 1.398(10) . ?
C2 C3 1.407(9) . ?
C3 C4 1.413(11) . ?
C3 H3 0.9300 . ?
C4 C5 1.399(12) . ?
C4 H4 0.9300 . ?
C5 C6 1.363(12) . ?
C5 H5 0.9300 . ?
C6 C7 1.367(10) . ?
C6 H6 0.9300 . ?
C7 H7A 0.9300 . ?
C8 C9 1.452(10) . ?
C8 H8 0.9300 . ?
C9 C14 1.408(10) . ?
C9 C10 1.412(9) . ?
C10 C11 1.412(10) . ?
C11 C12 1.396(11) . ?
C11 C15 1.519(11) . ?
C12 C13 1.386(11) . ?
C12 H12 0.9300 . ?
C13 C14 1.334(10) . ?
C13 C19 1.517(10) . ?
C14 H14 0.9300 . ?
C15 C16 1.501(14) . ?
C15 C17 1.567(14) . ?
C15 C18 1.574(12) . ?
C16 H16A 0.9600 . ?
C16 H16B 0.9600 . ?
C16 H16C 0.9600 . ?
C17 H17A 0.9600 . ?
C17 H17B 0.9600 . ?
C17 H17C 0.9600 . ?
C18 H18A 0.9600 . ?
C18 H18B 0.9600 . ?
C18 H18C 0.9600 . ?
C19 C20 1.461(16) . ?
C19 C22 1.474(16) . ?
C19 C21 1.497(16) . ?
C20 H20A 0.9600 . ?
C20 H20B 0.9600 . ?
C20 H20C 0.9600 . ?
C21 H21A 0.9600 . ?
C21 H21B 0.9600 . ?
C21 H21C 0.9600 . ?
C22 H22A 0.9600 . ?
C22 H22B 0.9600 . ?
C22 H22C 0.9600 . ?
C23 C24 1.482(10) . ?
C24 C25 1.360(10) . ?
C24 C29 1.385(12) . ?
C25 C26 1.366(13) . ?
C25 H25 0.9300 . ?
C26 C27 1.382(15) . ?
C26 H26 0.9300 . ?
C27 C28 1.301(13) . ?
C27 H27 0.9300 . ?
C28 C29 1.342(12) . ?
C28 H28 0.9300 . ?
C29 H29 0.9300 . ?
C30 C31 1.418(10) . ?
C30 H30 0.9300 . ?
C31 C36 1.360(10) . ?
C31 C32 1.452(9) . ?
C32 C33 1.424(10) . ?
C33 C34 1.388(10) . ?
C33 C37 1.513(10) . ?
C34 C35 1.397(11) . ?
C34 H34 0.9300 . ?
C35 C36 1.384(11) . ?
C35 C41 1.529(11) . ?
C36 H36 0.9300 . ?
C37 C39 1.524(11) . ?
C37 C40 1.549(13) . ?
C37 C38 1.564(13) . ?
C38 H38A 0.9600 . ?
C38 H38B 0.9600 . ?
C38 H38C 0.9600 . ?
C39 H39A 0.9600 . ?
C39 H39B 0.9600 . ?
C39 H39C 0.9600 . ?
C40 H40A 0.9600 . ?
C40 H40B 0.9600 . ?
C40 H40C 0.9600 . ?
C41 C43 1.450(15) . ?
C41 C44 1.477(14) . ?
C41 C42 1.505(15) . ?
C42 H42A 0.9600 . ?
C42 H42B 0.9600 . ?
C42 H42C 0.9600 . ?
C43 H43A 0.9600 . ?
C43 H43B 0.9600 . ?
C43 H43C 0.9600 . ?
C44 H44A 0.9600 . ?
C44 H44B 0.9600 . ?
C44 H44C 0.9600 . ?
C45 H45 0.9300 . ?
C46 H46A 0.9600 . ?
C46 H46B 0.9600 . ?
C46 H46C 0.9600 . ?
C47 H47A 0.9600 . ?
C47 H47B 0.9600 . ?
C47 H47C 0.9600 . ?
C48 H48 0.9300 . ?
C49 H49A 0.9600 . ?
C49 H49B 0.9600 . ?
C49 H49C 0.9600 . ?
C50 H50A 0.9600 . ?
C50 H50B 0.9600 . ?
C50 H50C 0.9600 . ?
C51 C52 1.50(3) . ?
C51 C51 1.97(6) 6 ?
C51 H51A 0.9700 . ?
C51 H51B 0.9702 . ?
C52 C52 1.16(5) 6 ?
C52 H52A 0.9600 . ?
C52 H52B 0.9600 . ?
C52 H52C 0.9599 . ?

loop_
_geom_torsion_atom_site_label_1
_geom_torsion_atom_site_label_2
_geom_torsion_atom_site_label_3
_geom_torsion_atom_site_label_4
_geom_torsion
_geom_torsion_site_symmetry_1
_geom_torsion_site_symmetry_2
_geom_torsion_site_symmetry_3
_geom_torsion_site_symmetry_4
_geom_torsion_publ_flag
C1 N1 N2 C8 170.4(6) . . . . ?
C1 N1 N2 Co1 -3.7(6) . . . . ?
O2 Co1 N2 C8 5.6(6) . . . . ?
N4 Co1 N2 C8 148(3) . . . . ?
O4 Co1 N2 C8 -84.7(6) . . . . ?
O1 Co1 N2 C8 -173.8(6) . . . . ?
O3 Co1 N2 C8 95.7(6) . . . . ?
O2 Co1 N2 N1 179.2(4) . . . . ?
N4 Co1 N2 N1 -38(3) . . . . ?
O4 Co1 N2 N1 88.9(4) . . . . ?
O1 Co1 N2 N1 -0.3(4) . . . . ?
O3 Co1 N2 N1 -90.8(4) . . . . ?
C23 N3 N4 C30 -170.2(6) . . . . ?
C23 N3 N4 Co1 8.0(7) . . . . ?
O2 Co1 N4 C30 -101.7(6) . . . . ?
O4 Co1 N4 C30 -11.2(6) . . . . ?
N2 Co1 N4 C30 116(3) . . . . ?
O1 Co1 N4 C30 78.0(6) . . . . ?
O3 Co1 N4 C30 168.7(6) . . . . ?
O2 Co1 N4 N3 80.3(4) . . . . ?
O4 Co1 N4 N3 170.8(4) . . . . ?
N2 Co1 N4 N3 -62(3) . . . . ?
O1 Co1 N4 N3 -100.0(4) . . . . ?
O3 Co1 N4 N3 -9.3(4) . . . . ?
O2 Co1 O1 C1 -6(4) . . . . ?
N4 Co1 O1 C1 -179.0(4) . . . . ?
O4 Co1 O1 C1 -83.8(4) . . . . ?
N2 Co1 O1 C1 4.2(4) . . . . ?
O3 Co1 O1 C1 99.5(4) . . . . ?
N4 Co1 O2 C10 166.6(5) . . . . ?
O4 Co1 O2 C10 71.3(5) . . . . ?
N2 Co1 O2 C10 -16.6(5) . . . . ?
O1 Co1 O2 C10 -7(4) . . . . ?
O3 Co1 O2 C10 -112.0(5) . . . . ?
O2 Co1 O3 C23 -81.5(4) . . . . ?
N4 Co1 O3 C23 8.4(4) . . . . ?
O4 Co1 O3 C23 10(4) . . . . ?
N2 Co1 O3 C23 -175.7(4) . . . . ?
O1 Co1 O3 C23 101.5(4) . . . . ?
O2 Co1 O4 C32 106.4(5) . . . . ?
N4 Co1 O4 C32 16.5(5) . . . . ?
N2 Co1 O4 C32 -159.4(5) . . . . ?
O1 Co1 O4 C32 -76.7(5) . . . . ?
O3 Co1 O4 C32 15(4) . . . . ?
O5 Co2 O5 C45 -83.4(8) 6 . . . ?
O8 Co2 O5 C45 96.6(8) . . . . ?
O7 Co2 O5 C45 -83.4(8) . . . . ?
O6 Co2 O5 C45 -175.2(8) . . . . ?
O6 Co2 O5 C45 8.4(8) 6 . . . ?
O5 Co2 O6 C48 152.6(7) 6 . . . ?
O5 Co2 O6 C48 -29.2(7) . . . . ?
O8 Co2 O6 C48 61.7(7) . . . . ?
O7 Co2 O6 C48 -118.3(7) . . . . ?
O6 Co2 O6 C48 61.7(7) 6 . . . ?
O5 Co2 O7 C51 79.9(12) 6 . . . ?
O5 Co2 O7 C51 -100.1(12) . . . . ?
O8 Co2 O7 C51 6.9(12) . . . . ?
O6 Co2 O7 C51 -11.0(12) . . . . ?
O6 Co2 O7 C51 169.0(12) 6 . . . ?
O5 Co2 O7 C51 -100.1(12) 6 . . 6 ?
O5 Co2 O7 C51 79.9(12) . . . 6 ?
O8 Co2 O7 C51 -173.1(12) . . . 6 ?
O6 Co2 O7 C51 169.0(12) . . . 6 ?
O6 Co2 O7 C51 -11.0(12) 6 . . 6 ?
N2 N1 C1 O1 8.3(8) . . . . ?
N2 N1 C1 C2 -169.5(5) . . . . ?
Co1 O1 C1 N1 -8.5(8) . . . . ?
Co1 O1 C1 C2 169.3(4) . . . . ?
N1 C1 C2 C7 -167.1(7) . . . . ?
O1 C1 C2 C7 15.0(10) . . . . ?
N1 C1 C2 C3 16.3(9) . . . . ?
O1 C1 C2 C3 -161.7(6) . . . . ?
C7 C2 C3 C4 0.8(11) . . . . ?
C1 C2 C3 C4 177.6(7) . . . . ?
C2 C3 C4 C5 -1.1(13) . . . . ?
C3 C4 C5 C6 -1.7(14) . . . . ?
C4 C5 C6 C7 4.6(14) . . . . ?
C5 C6 C7 C2 -5.0(13) . . . . ?
C3 C2 C7 C6 2.3(12) . . . . ?
C1 C2 C7 C6 -174.4(7) . . . . ?
N1 N2 C8 C9 -170.5(6) . . . . ?
Co1 N2 C8 C9 2.8(10) . . . . ?
N2 C8 C9 C14 172.8(7) . . . . ?
N2 C8 C9 C10 -4.2(11) . . . . ?
Co1 O2 C10 C9 19.3(9) . . . . ?
Co1 O2 C10 C11 -162.5(5) . . . . ?
C14 C9 C10 O2 175.8(6) . . . . ?
C8 C9 C10 O2 -7.2(10) . . . . ?
C14 C9 C10 C11 -2.5(10) . . . . ?
C8 C9 C10 C11 174.5(7) . . . . ?
O2 C10 C11 C12 -177.3(7) . . . . ?
C9 C10 C11 C12 1.0(10) . . . . ?
O2 C10 C11 C15 8.4(11) . . . . ?
C9 C10 C11 C15 -173.2(7) . . . . ?
C10 C11 C12 C13 1.5(13) . . . . ?
C15 C11 C12 C13 175.6(9) . . . . ?
C11 C12 C13 C14 -2.5(13) . . . . ?
C11 C12 C13 C19 176.0(8) . . . . ?
C12 C13 C14 C9 1.0(12) . . . . ?
C19 C13 C14 C9 -177.6(7) . . . . ?
C10 C9 C14 C13 1.5(11) . . . . ?
C8 C9 C14 C13 -175.6(7) . . . . ?
C12 C11 C15 C16 -116.5(9) . . . . ?
C10 C11 C15 C16 57.5(10) . . . . ?
C12 C11 C15 C17 121.6(9) . . . . ?
C10 C11 C15 C17 -64.4(10) . . . . ?
C12 C11 C15 C18 4.7(13) . . . . ?
C10 C11 C15 C18 178.7(8) . . . . ?
C14 C13 C19 C20 -49.1(14) . . . . ?
C12 C13 C19 C20 132.6(12) . . . . ?
C14 C13 C19 C22 76.6(12) . . . . ?
C12 C13 C19 C22 -101.8(12) . . . . ?
C14 C13 C19 C21 -168.3(10) . . . . ?
C12 C13 C19 C21 13.3(14) . . . . ?
Co1 O3 C23 N3 -6.9(8) . . . . ?
Co1 O3 C23 C24 175.0(5) . . . . ?
N4 N3 C23 O3 -0.3(9) . . . . ?
N4 N3 C23 C24 177.8(6) . . . . ?
O3 C23 C24 C25 -172.8(7) . . . . ?
N3 C23 C24 C25 8.9(11) . . . . ?
O3 C23 C24 C29 4.1(11) . . . . ?
N3 C23 C24 C29 -174.1(7) . . . . ?
C29 C24 C25 C26 0.3(13) . . . . ?
C23 C24 C25 C26 177.3(9) . . . . ?
C24 C25 C26 C27 -2.2(17) . . . . ?
C25 C26 C27 C28 2.9(19) . . . . ?
C26 C27 C28 C29 -1.6(18) . . . . ?
C27 C28 C29 C24 -0.3(16) . . . . ?
C25 C24 C29 C28 1.0(14) . . . . ?
C23 C24 C29 C28 -176.1(8) . . . . ?
N3 N4 C30 C31 -179.4(6) . . . . ?
Co1 N4 C30 C31 2.7(10) . . . . ?
N4 C30 C31 C36 -175.4(7) . . . . ?
N4 C30 C31 C32 5.5(11) . . . . ?
Co1 O4 C32 C33 167.7(5) . . . . ?
Co1 O4 C32 C31 -13.3(9) . . . . ?
C36 C31 C32 O4 -178.9(7) . . . . ?
C30 C31 C32 O4 0.1(10) . . . . ?
C36 C31 C32 C33 0.1(10) . . . . ?
C30 C31 C32 C33 179.2(6) . . . . ?
O4 C32 C33 C34 179.2(7) . . . . ?
C31 C32 C33 C34 0.1(10) . . . . ?
O4 C32 C33 C37 0.8(10) . . . . ?
C31 C32 C33 C37 -178.3(7) . . . . ?
C32 C33 C34 C35 0.0(12) . . . . ?
C37 C33 C34 C35 178.4(8) . . . . ?
C33 C34 C35 C36 -0.3(12) . . . . ?
C33 C34 C35 C41 178.4(8) . . . . ?
C30 C31 C36 C35 -179.6(7) . . . . ?
C32 C31 C36 C35 -0.5(12) . . . . ?
C34 C35 C36 C31 0.6(12) . . . . ?
C41 C35 C36 C31 -178.2(8) . . . . ?
C34 C33 C37 C39 121.6(9) . . . . ?
C32 C33 C37 C39 -60.0(10) . . . . ?
C34 C33 C37 C40 1.6(12) . . . . ?
C32 C33 C37 C40 180.0(8) . . . . ?
C34 C33 C37 C38 -116.2(8) . . . . ?
C32 C33 C37 C38 62.2(9) . . . . ?
C36 C35 C41 C43 -168.2(12) . . . . ?
C34 C35 C41 C43 13.2(15) . . . . ?
C36 C35 C41 C44 -47.6(14) . . . . ?
C34 C35 C41 C44 133.8(11) . . . . ?
C36 C35 C41 C42 65.1(12) . . . . ?
C34 C35 C41 C42 -113.5(11) . . . . ?
Co2 O5 C45 N5 179.2(6) . . . . ?
C46 N5 C45 O5 0.0(12) . . . . ?
C47 N5 C45 O5 177.1(8) . . . . ?
Co2 O6 C48 N6 -160.4(6) . . . . ?
C50 N6 C48 O6 -179.7(8) . . . . ?
C49 N6 C48 O6 2.7(15) . . . . ?
C51 O7 C51 C52 2.0(13) 6 . . . ?
Co2 O7 C51 C52 -178.0(13) . . . . ?
Co2 O7 C51 C51 180.0 . . . 6 ?
O7 C51 C52 C52 -6(4) . . . 6 ?
C51 C51 C52 C52 -5(3) 6 . . 6 ?
